data_2018248
loop_
_publ_author_name
'Jones, Peter G.'
'Hopf, Henning'
'Silaghi, Anamaria'
'N\"ather, Christian'

_publ_section_title
;
 Concomitant but disappearing: two polymorphs of
 1,4-bis(tribromomethyl)benzene
;
_journal_coeditor_code FA3260
_journal_issue 10
_journal_name_full 'Acta Crystallographica Section C'
_journal_page_first o405
_journal_page_last o408
_journal_paper_doi 10.1107/S0108270111037930
_journal_volume 67
_journal_year 2011
_chemical_formula_iupac 'C8 H4 Br6'
_chemical_formula_moiety 'C8 H4 Br6'
_chemical_formula_sum 'C8 H4 Br6'
_chemical_formula_weight 579.57
_chemical_name_systematic
;
1,4-bis(tribromomethyl)benzene
;
_space_group_IT_number 15
_symmetry_cell_setting monoclinic
_symmetry_space_group_name_Hall '-C 2yc'
_symmetry_space_group_name_H-M 'C 1 2/c 1'
_atom_sites_solution_hydrogens geom
_atom_sites_solution_primary direct
_atom_sites_solution_secondary difmap
_audit_creation_method SHELXL97
_cell_angle_alpha 90.00
_cell_angle_beta 102.152(9)
_cell_angle_gamma 90.00
_cell_formula_units_Z 4
_cell_length_a 10.1640(9)
_cell_length_b 6.5048(7)
_cell_length_c 19.3410(17)
_cell_measurement_reflns_used 5599
_cell_measurement_temperature 103(2)
_cell_measurement_theta_max 75.7158
_cell_measurement_theta_min 4.6729
_cell_volume 1250.1(2)
_computing_cell_refinement 'CrysAlis PRO (Oxford Diffraction, 2009)'
_computing_data_collection 'CrysAlis PRO (Oxford Diffraction, 2009)'
_computing_data_reduction 'CrysAlis PRO (Oxford Diffraction, 2009)'
_computing_molecular_graphics 'XP (Siemens, 1994)'
_computing_publication_material 'SHELXL97 (Sheldrick, 2008)'
_computing_structure_refinement 'SHELXL97 (Sheldrick, 2008)'
_computing_structure_solution 'SHELXS97 (Sheldrick, 2008)'
_diffrn_ambient_temperature 103(2)
_diffrn_detector_area_resol_mean 10.3543
_diffrn_measured_fraction_theta_full 0.986
_diffrn_measured_fraction_theta_max 0.967
_diffrn_measurement_device_type 'Oxford Xcalibur Nova Atlas'
_diffrn_measurement_method \w
_diffrn_radiation_monochromator mirror
_diffrn_radiation_source 'Nova (Cu) X-ray Source'
_diffrn_radiation_type CuK\a
_diffrn_radiation_wavelength 1.54184
_diffrn_reflns_av_R_equivalents 0.0755
_diffrn_reflns_av_sigmaI/netI 0.0317
_diffrn_reflns_limit_h_max 12
_diffrn_reflns_limit_h_min -12
_diffrn_reflns_limit_k_max 8
_diffrn_reflns_limit_k_min -7
_diffrn_reflns_limit_l_max 24
_diffrn_reflns_limit_l_min -24
_diffrn_reflns_number 7801
_diffrn_reflns_theta_full 72.50
_diffrn_reflns_theta_max 75.90
_diffrn_reflns_theta_min 4.68
_exptl_absorpt_coefficient_mu 22.886
_exptl_absorpt_correction_T_max 1.00000
_exptl_absorpt_correction_T_min 0.43918
_exptl_absorpt_correction_type multi-scan
_exptl_absorpt_process_details 'CrysAlis PRO (Oxford Diffraction, 2009)'
_exptl_crystal_colour colourless
_exptl_crystal_density_diffrn 3.080
_exptl_crystal_density_method 'not measured'
_exptl_crystal_description 'hexagonal plate'
_exptl_crystal_F_000 1048
_exptl_crystal_size_max 0.04
_exptl_crystal_size_mid 0.04
_exptl_crystal_size_min 0.015
_refine_diff_density_max 1.023
_refine_diff_density_min -0.926
_refine_ls_extinction_method none
_refine_ls_goodness_of_fit_ref 1.052
_refine_ls_hydrogen_treatment constr
_refine_ls_matrix_type full
_refine_ls_number_parameters 64
_refine_ls_number_reflns 1271
_refine_ls_number_restraints 0
_refine_ls_restrained_S_all 1.052
_refine_ls_R_factor_all 0.0406
_refine_ls_R_factor_gt 0.0368
_refine_ls_shift/su_max 0.001
_refine_ls_shift/su_mean 0.000
_refine_ls_structure_factor_coef Fsqd
_refine_ls_weighting_details 'calc w = 1/[\s^2^(Fo^2^)+(0.0769P)^2^+1.4614P] where P=(Fo^2^+2Fc^2^)/3'
_refine_ls_weighting_scheme calc
_refine_ls_wR_factor_gt 0.0998
_refine_ls_wR_factor_ref 0.1028
_reflns_number_gt 1163
_reflns_number_total 1271
_reflns_threshold_expression I>2\s(I)
_cod_data_source_file fa3260.cif
_cod_data_source_block Ib
_cod_original_sg_symbol_H-M 'C 2/c'
_cod_database_code 2018248
_cod_database_fobs_code 2018248

loop_
_symmetry_equiv_pos_as_xyz
'x, y, z'
'-x, y, -z+1/2'
'x+1/2, y+1/2, z'
'-x+1/2, y+1/2, -z+1/2'
'-x, -y, -z'
'x, -y, z-1/2'
'-x+1/2, -y+1/2, -z'
'x+1/2, -y+1/2, z-1/2'

loop_
_atom_site_type_symbol
_atom_site_label
_atom_site_fract_x
_atom_site_fract_y
_atom_site_fract_z
_atom_site_U_iso_or_equiv
_atom_site_adp_type
_atom_site_calc_flag
_atom_site_refinement_flags
_atom_site_occupancy
_atom_site_symmetry_multiplicity
Br Br1 0.23064(4) 0.88693(8) 0.39391(2) 0.0225(2) Uani d . 1 1
Br Br2 0.33314(5) 0.57825(9) 0.28981(2) 0.0243(2) Uani d . 1 1
Br Br3 0.51252(4) 0.95164(9) 0.35332(2) 0.0236(2) Uani d . 1 1
C C1 0.4507(4) 0.6150(8) 0.4383(2) 0.0187(9) Uani d . 1 1
C C2 0.5490(4) 0.6959(8) 0.4929(2) 0.0206(9) Uani d . 1 1
H H2 0.5824 0.8307 0.4887 0.025 Uiso calc R 1 1
C C3 0.4012(5) 0.4194(8) 0.4462(3) 0.0222(10) Uani d . 1 1
H H3 0.3329 0.3634 0.4099 0.027 Uiso calc R 1 1
C C4 0.3895(4) 0.7433(7) 0.3746(2) 0.0174(8) Uani d . 1 1

loop_
_atom_site_aniso_label
_atom_site_aniso_U_11
_atom_site_aniso_U_22
_atom_site_aniso_U_33
_atom_site_aniso_U_12
_atom_site_aniso_U_13
_atom_site_aniso_U_23
Br1 0.0120(3) 0.0271(3) 0.0290(3) 0.00241(17) 0.0058(2) 0.00151(19)
Br2 0.0223(3) 0.0296(3) 0.0202(3) -0.00253(19) 0.0024(2) -0.00249(18)
Br3 0.0143(3) 0.0309(4) 0.0259(3) -0.00473(18) 0.0046(2) 0.00412(19)
C1 0.0088(18) 0.024(3) 0.024(2) 0.0000(17) 0.0050(16) -0.0023(18)
C2 0.0134(19) 0.023(3) 0.025(2) -0.0056(17) 0.0039(15) 0.0001(18)
C3 0.015(2) 0.026(3) 0.025(2) -0.0015(18) 0.0027(16) -0.0033(19)
C4 0.0104(18) 0.021(2) 0.0217(19) 0.0002(15) 0.0041(14) -0.0007(17)

loop_
_atom_type_symbol
_atom_type_description
_atom_type_scat_dispersion_real
_atom_type_scat_dispersion_imag
_atom_type_scat_source
C C 0.0181 0.0091 'International Tables Vol C Tables 4.2.6.8 and 6.1.1.4'
H H 0.0000 0.0000 'International Tables Vol C Tables 4.2.6.8 and 6.1.1.4'
Br Br -0.6763 1.2805 'International Tables Vol C Tables 4.2.6.8 and 6.1.1.4'

loop_
_geom_angle_atom_site_label_1
_geom_angle_atom_site_label_2
_geom_angle_atom_site_label_3
_geom_angle_site_symmetry_1
_geom_angle_site_symmetry_3
_geom_angle
C3 C1 C2 . . 118.7(5)
C3 C1 C4 . . 120.0(4)
C2 C1 C4 . . 121.0(4)
C1 C2 C3 . 5_666 120.6(5)
C1 C3 C2 . 5_666 120.6(5)
C1 C4 Br2 . . 112.4(3)
C1 C4 Br3 . . 112.6(3)
Br2 C4 Br3 . . 107.14(18)
C1 C4 Br1 . . 108.7(3)
Br2 C4 Br1 . . 108.3(2)
Br3 C4 Br1 . . 107.4(2)
C1 C2 H2 . . 119.7
C3 C2 H2 5_666 . 119.7
C1 C3 H3 . . 119.7
C2 C3 H3 5_666 . 119.7

loop_
_geom_bond_atom_site_label_1
_geom_bond_atom_site_label_2
_geom_bond_site_symmetry_2
_geom_bond_distance
Br1 C4 . 1.968(4)
Br2 C4 . 1.943(4)
Br3 C4 . 1.946(4)
C1 C3 . 1.389(7)
C1 C2 . 1.394(6)
C1 C4 . 1.510(6)
C3 C2 5_666 1.398(7)
C2 C3 5_666 1.398(7)
C2 H2 . 0.9500
C3 H3 . 0.9500

loop_
_geom_torsion_atom_site_label_1
_geom_torsion_atom_site_label_2
_geom_torsion_atom_site_label_3
_geom_torsion_atom_site_label_4
_geom_torsion_site_symmetry_4
_geom_torsion
_geom_torsion_publ_flag
C3 C1 C2 C3 5_666 1.4(7) ?
C4 C1 C2 C3 5_666 175.8(4) ?
C2 C1 C3 C2 5_666 -1.4(8) ?
C4 C1 C3 C2 5_666 -175.9(4) ?
C3 C1 C4 Br2 . -35.3(5) y
C2 C1 C4 Br2 . 150.3(4) y
C3 C1 C4 Br3 . -156.5(4) y
C2 C1 C4 Br3 . 29.1(5) y
C3 C1 C4 Br1 . 84.6(5) y
C2 C1 C4 Br1 . -89.8(4) y
